data_7717647
loop_
_publ_author_name
'Pal, Sarvesh Kumar'
'Ansari, Toufik'
'Yadav, Chote Lal'
'Singh, Nanhai'
'Lama, Prem'
'Indra, Arindam'
'Kumar, Kamlesh'

_publ_section_title
;
 Ni(II)-dithiocarbamate and -diphosphine coordination complexes as
 pre-catalysts for electrochemical OER activity
;
_journal_name_full 'Dalton Transactions'
_journal_paper_doi 10.1039/D4DT02447H
_journal_year 2024
_chemical_formula_sum 'C48 H41 F6 Fe N2 Ni P3 S2'
_chemical_formula_weight 1031.42
_space_group_crystal_system triclinic
_space_group_IT_number 2
_space_group_name_Hall '-P 1'
_space_group_name_H-M_alt 'P -1'
_atom_sites_solution_hydrogens geom
_atom_sites_solution_primary direct
_atom_sites_solution_secondary difmap
_audit_creation_method SHELXL-2019/2
_audit_update_record
;
2024-08-22 deposited with the CCDC.	2024-12-02 downloaded from the CCDC.
;
_cell_angle_alpha 81.3010(10)
_cell_angle_beta 61.9520(10)
_cell_angle_gamma 63.9890(10)
_cell_formula_units_Z 2
_cell_length_a 13.8633(4)
_cell_length_b 14.1680(4)
_cell_length_c 14.6572(4)
_cell_measurement_reflns_used 9923
_cell_measurement_temperature 100(2)
_cell_measurement_theta_max 28.31
_cell_measurement_theta_min 2.17
_cell_volume 2277.94(12)
_computing_cell_refinement 'Bruker SAINT'
_computing_data_collection 'Bruker APEX3'
_computing_data_reduction 'Bruker SAINT'
_computing_structure_refinement 'SHELXL-2019/2 (Sheldrick, 2019)'
_diffrn_ambient_temperature 100(2)
_diffrn_measured_fraction_theta_full 0.999
_diffrn_measured_fraction_theta_max 0.999
_diffrn_measurement_device_type 'Bruker APEX-III photon detector'
_diffrn_measurement_method '\f and \w scans'
_diffrn_radiation_type MoK\a
_diffrn_radiation_wavelength 0.71073
_diffrn_reflns_av_R_equivalents 0.0365
_diffrn_reflns_av_unetI/netI 0.0370
_diffrn_reflns_Laue_measured_fraction_full 0.999
_diffrn_reflns_Laue_measured_fraction_max 0.999
_diffrn_reflns_limit_h_max 16
_diffrn_reflns_limit_h_min -16
_diffrn_reflns_limit_k_max 16
_diffrn_reflns_limit_k_min -16
_diffrn_reflns_limit_l_max 17
_diffrn_reflns_limit_l_min -17
_diffrn_reflns_number 28352
_diffrn_reflns_point_group_measured_fraction_full 0.999
_diffrn_reflns_point_group_measured_fraction_max 0.999
_diffrn_reflns_theta_full 24.998
_diffrn_reflns_theta_max 24.998
_diffrn_reflns_theta_min 2.815
_exptl_absorpt_coefficient_mu 0.990
_exptl_absorpt_correction_type multi-scan
_exptl_absorpt_process_details SADABS
_exptl_crystal_colour red
_exptl_crystal_density_diffrn 1.504
_exptl_crystal_description needle
_exptl_crystal_F_000 1056
_exptl_crystal_size_max 0.280
_exptl_crystal_size_mid 0.260
_exptl_crystal_size_min 0.220
_exptl_transmission_factor_max 0.7457
_exptl_transmission_factor_min 0.6673
_refine_diff_density_max 1.395
_refine_diff_density_min -1.550
_refine_diff_density_rms 0.092
_refine_ls_extinction_method none
_refine_ls_goodness_of_fit_ref 1.030
_refine_ls_hydrogen_treatment constr
_refine_ls_matrix_type full
_refine_ls_number_parameters 566
_refine_ls_number_reflns 8015
_refine_ls_number_restraints 0
_refine_ls_restrained_S_all 1.030
_refine_ls_R_factor_all 0.0528
_refine_ls_R_factor_gt 0.0466
_refine_ls_shift/su_max 0.000
_refine_ls_shift/su_mean 0.000
_refine_ls_structure_factor_coef Fsqd
_refine_ls_weighting_details 'w=1/[\s^2^(Fo^2^)+(0.0554P)^2^+6.4060P] where P=(Fo^2^+2Fc^2^)/3'
_refine_ls_weighting_scheme calc
_refine_ls_wR_factor_gt 0.1188
_refine_ls_wR_factor_ref 0.1241
_reflns_Friedel_coverage 0.000
_reflns_number_gt 7113
_reflns_number_total 8015
_reflns_threshold_expression 'I > 2\s(I)'
_cod_data_source_file d4dt02447h2.cif
_cod_data_source_block 4
_cod_original_cell_volume 2277.94(11)
_cod_database_code 7717647
_shelx_shelxl_version_number 2019/2
_shelx_space_group_comment
;
The symmetry employed for this shelxl refinement is uniquely defined
by the following loop, which should always be used as a source of
symmetry information in preference to the above space-group names.
They are only intended as comments.
;
_shelx_estimated_absorpt_t_min 0.769
_shelx_estimated_absorpt_t_max 0.812

loop_
_space_group_symop_operation_xyz
'x, y, z'
'-x, -y, -z'

loop_
_atom_site_label
_atom_site_type_symbol
_atom_site_fract_x
_atom_site_fract_y
_atom_site_fract_z
_atom_site_U_iso_or_equiv
_atom_site_adp_type
_atom_site_occupancy
_atom_site_site_symmetry_order
_atom_site_calc_flag
_atom_site_refinement_flags_posn
_atom_site_refinement_flags_adp
_atom_site_refinement_flags_occupancy
_atom_site_disorder_assembly
_atom_site_disorder_group
Ni1 Ni 0.60116(3) 0.23019(3) 0.35877(3) 0.01279(12) Uani 1 1 d . . . . .
Fe1 Fe 0.94876(4) 0.11784(4) 0.33251(4) 0.01812(13) Uani 1 1 d . . . . .
S1 S 0.51587(7) 0.29925(7) 0.25296(6) 0.01778(19) Uani 1 1 d . . . . .
S2 S 0.41516(7) 0.33296(6) 0.46831(6) 0.01713(18) Uani 1 1 d . . . . .
P1 P 0.77085(7) 0.12831(6) 0.22878(6) 0.01335(18) Uani 1 1 d . . . . .
P2 P 0.65342(7) 0.19493(6) 0.48519(6) 0.01377(18) Uani 1 1 d . . . . .
P3 P 0.2206(2) 0.31638(15) 0.12732(12) 0.0738(6) Uani 1 1 d . . . . .
N1 N 0.2877(2) 0.4449(2) 0.3665(2) 0.0192(6) Uani 1 1 d . . . . .
N2 N 0.0588(3) 0.2980(3) 0.5774(3) 0.0414(9) Uani 1 1 d . . . . .
C1 C 0.9474(3) -0.0133(3) 0.2942(3) 0.0216(7) Uani 1 1 d . . . . .
H1 H 0.898939 -0.047762 0.339780 0.026 Uiso 1 1 calc R U . . .
C2 C 1.0658(3) -0.0359(3) 0.2757(3) 0.0301(9) Uani 1 1 d . . . . .
H2 H 1.110388 -0.088661 0.306587 0.036 Uiso 1 1 calc R U . . .
C3 C 1.1062(3) 0.0331(3) 0.2035(3) 0.0293(9) Uani 1 1 d . . . . .
H3 H 1.182208 0.035031 0.178176 0.035 Uiso 1 1 calc R U . . .
C4 C 1.0137(3) 0.0991(3) 0.1754(3) 0.0231(8) Uani 1 1 d . . . . .
H4 H 1.017263 0.152408 0.127722 0.028 Uiso 1 1 calc R U . . .
C5 C 0.9140(3) 0.0711(3) 0.2316(3) 0.0163(7) Uani 1 1 d . . . . .
C6 C 0.8369(3) 0.2710(3) 0.3841(3) 0.0224(8) Uani 1 1 d . . . . .
H6 H 0.796775 0.323061 0.349502 0.027 Uiso 1 1 calc R U . . .
C7 C 0.9519(3) 0.2484(3) 0.3746(3) 0.0312(9) Uani 1 1 d . . . . .
H7 H 1.002094 0.282565 0.332400 0.037 Uiso 1 1 calc R U . . .
C8 C 0.9785(3) 0.1662(3) 0.4390(3) 0.0313(9) Uani 1 1 d . . . . .
H8 H 1.049666 0.136131 0.447615 0.038 Uiso 1 1 calc R U . . .
C9 C 0.8816(3) 0.1364(3) 0.4884(3) 0.0250(8) Uani 1 1 d . . . . .
H9 H 0.876662 0.082738 0.535588 0.030 Uiso 1 1 calc R U . . .
C10 C 0.7918(3) 0.2012(3) 0.4551(3) 0.0182(7) Uani 1 1 d . . . . .
C11 C 0.7946(3) 0.2022(3) 0.1124(2) 0.0160(7) Uani 1 1 d . . . . .
C12 C 0.8070(3) 0.2944(3) 0.1128(3) 0.0253(8) Uani 1 1 d . . . . .
H12 H 0.811173 0.313630 0.169742 0.030 Uiso 1 1 calc R U . . .
C13 C 0.8133(4) 0.3585(3) 0.0303(3) 0.0309(9) Uani 1 1 d . . . . .
H13 H 0.822653 0.420951 0.030592 0.037 Uiso 1 1 calc R U . . .
C14 C 0.8060(3) 0.3312(3) -0.0521(3) 0.0278(8) Uani 1 1 d . . . . .
H14 H 0.809455 0.375235 -0.108209 0.033 Uiso 1 1 calc R U . . .
C15 C 0.7936(3) 0.2399(3) -0.0527(3) 0.0270(8) Uani 1 1 d . . . . .
H15 H 0.788748 0.221218 -0.109485 0.032 Uiso 1 1 calc R U . . .
C16 C 0.7883(3) 0.1750(3) 0.0290(3) 0.0211(7) Uani 1 1 d . . . . .
H16 H 0.780251 0.112056 0.027756 0.025 Uiso 1 1 calc R U . . .
C17 C 0.7629(3) 0.0151(3) 0.1938(2) 0.0170(7) Uani 1 1 d . . . . .
C18 C 0.8686(3) -0.0716(3) 0.1347(3) 0.0210(7) Uani 1 1 d . . . . .
H18 H 0.944754 -0.075080 0.119310 0.025 Uiso 1 1 calc R U . . .
C19 C 0.8621(4) -0.1526(3) 0.0984(3) 0.0264(8) Uani 1 1 d . . . . .
H19 H 0.933949 -0.211919 0.059143 0.032 Uiso 1 1 calc R U . . .
C20 C 0.7525(4) -0.1475(3) 0.1191(3) 0.0298(9) Uani 1 1 d . . . . .
H20 H 0.748883 -0.201905 0.091825 0.036 Uiso 1 1 calc R U . . .
C21 C 0.6476(4) -0.0636(3) 0.1793(3) 0.0314(9) Uani 1 1 d . . . . .
H21 H 0.571892 -0.061381 0.194836 0.038 Uiso 1 1 calc R U . . .
C22 C 0.6521(3) 0.0179(3) 0.2175(3) 0.0245(8) Uani 1 1 d . . . . .
H22 H 0.579650 0.075160 0.259593 0.029 Uiso 1 1 calc R U . . .
C23 C 0.6631(3) 0.0689(3) 0.5396(3) 0.0189(7) Uani 1 1 d . . . . .
C24 C 0.6779(3) 0.0438(3) 0.6291(3) 0.0271(8) Uani 1 1 d . . . . .
H24 H 0.684562 0.092132 0.661729 0.033 Uiso 1 1 calc R U . . .
C25 C 0.6830(3) -0.0522(3) 0.6707(3) 0.0364(10) Uani 1 1 d . . . . .
H25 H 0.694251 -0.069898 0.731227 0.044 Uiso 1 1 calc R U . . .
C26 C 0.6717(3) -0.1214(3) 0.6243(4) 0.0418(12) Uani 1 1 d . . . . .
H26 H 0.675194 -0.186821 0.653207 0.050 Uiso 1 1 calc R U . . .
C27 C 0.6552(4) -0.0972(3) 0.5361(4) 0.0389(11) Uani 1 1 d . . . . .
H27 H 0.647030 -0.145600 0.504960 0.047 Uiso 1 1 calc R U . . .
C28 C 0.6507(3) -0.0010(3) 0.4930(3) 0.0254(8) Uani 1 1 d . . . . .
H28 H 0.639295 0.016448 0.432505 0.030 Uiso 1 1 calc R U . . .
C29 C 0.5395(3) 0.2897(3) 0.5955(2) 0.0162(7) Uani 1 1 d . . . . .
C30 C 0.5395(3) 0.3880(3) 0.5975(3) 0.0224(8) Uani 1 1 d . . . . .
H30 H 0.606018 0.401322 0.547106 0.027 Uiso 1 1 calc R U . . .
C31 C 0.4423(4) 0.4663(3) 0.6730(3) 0.0283(8) Uani 1 1 d . . . . .
H31 H 0.443055 0.532618 0.675122 0.034 Uiso 1 1 calc R U . . .
C32 C 0.3443(4) 0.4475(3) 0.7453(3) 0.0311(9) Uani 1 1 d . . . . .
H32 H 0.277310 0.501619 0.796043 0.037 Uiso 1 1 calc R U . . .
C33 C 0.3433(3) 0.3501(3) 0.7440(3) 0.0278(8) Uani 1 1 d . . . . .
H33 H 0.276153 0.337407 0.794156 0.033 Uiso 1 1 calc R U . . .
C34 C 0.4402(3) 0.2721(3) 0.6698(3) 0.0202(7) Uani 1 1 d . . . . .
H34 H 0.439400 0.205509 0.669008 0.024 Uiso 1 1 calc R U . . .
C35 C 0.3890(3) 0.3698(3) 0.3623(3) 0.0164(7) Uani 1 1 d . . . . .
C36 C 0.2794(3) 0.4855(3) 0.2699(3) 0.0231(8) Uani 1 1 d . . . . .
H36A H 0.193798 0.518926 0.284056 0.028 Uiso 1 1 calc R U . . .
H36B H 0.322871 0.426187 0.217245 0.028 Uiso 1 1 calc R U . . .
C37 C 0.3328(3) 0.5652(3) 0.2279(3) 0.0253(8) Uani 1 1 d . . . . .
C38 C 0.4427(4) 0.5399(3) 0.1402(3) 0.0352(10) Uani 1 1 d . . . . .
H38 H 0.485071 0.472990 0.103489 0.042 Uiso 1 1 calc R U . . .
C39 C 0.4900(4) 0.6153(4) 0.1069(4) 0.0393(6) Uani 1 1 d . . . . .
H39 H 0.564472 0.600362 0.046361 0.047 Uiso 1 1 calc R U . . .
C40 C 0.4281(4) 0.7109(4) 0.1622(4) 0.0393(6) Uani 1 1 d . . . . .
H40 H 0.462319 0.760474 0.139719 0.047 Uiso 1 1 calc R U . . .
C41 C 0.3209(4) 0.7370(4) 0.2471(4) 0.0393(6) Uani 1 1 d . . . . .
H41 H 0.278950 0.803976 0.283682 0.047 Uiso 1 1 calc R U . . .
C42 C 0.2756(3) 0.6648(3) 0.2780(3) 0.0269(8) Uani 1 1 d . . . . .
H42 H 0.199832 0.682718 0.337701 0.032 Uiso 1 1 calc R U . . .
C43 C 0.1891(3) 0.5009(3) 0.4673(3) 0.0233(8) Uani 1 1 d . . . . .
H43A H 0.124963 0.560856 0.455567 0.028 Uiso 1 1 calc R U . . .
H43B H 0.220512 0.529765 0.499268 0.028 Uiso 1 1 calc R U . . .
C44 C 0.1353(3) 0.4305(3) 0.5418(3) 0.0202(7) Uani 1 1 d . . . . .
C45 C 0.1117(3) 0.4340(3) 0.6448(3) 0.0289(9) Uani 1 1 d . . . . .
H45 H 0.129177 0.480642 0.668391 0.035 Uiso 1 1 calc R U . . .
C46 C 0.0629(4) 0.3699(3) 0.7131(3) 0.0337(9) Uani 1 1 d . . . . .
H46 H 0.046003 0.373039 0.783655 0.040 Uiso 1 1 calc R U . . .
C47 C 0.0389(3) 0.3012(3) 0.6786(3) 0.0289(9) Uani 1 1 d . . . . .
H47 H 0.008170 0.255483 0.725254 0.035 Uiso 1 1 calc R U . . .
C48 C 0.1077(3) 0.3626(3) 0.5100(3) 0.0240(8) Uani 1 1 d . . . . .
H48 H 0.122696 0.360339 0.439961 0.029 Uiso 1 1 calc R U . . .
F1 F 0.242340 0.196620 0.136479 0.152(3) Uani 1 1 d . . . A 1
F2A F 0.3581(4) 0.2844(3) 0.1131(3) 0.0625(10) Uani 0.8 1 d . . P A 1
F3 F 0.1987(3) 0.4359(3) 0.1193(2) 0.0664(9) Uani 1 1 d . . . . .
F4A F 0.0772(7) 0.3667(5) 0.1490(5) 0.101(2) Uani 0.8 1 d . . P A 1
F5A F 0.2796(5) 0.3006(4) 0.0051(3) 0.0815(16) Uani 0.8 1 d . . P A 1
F6A F 0.1752(4) 0.3248(3) 0.2474(3) 0.0549(10) Uani 0.8 1 d . . P A 1
F2B F 0.329(2) 0.2843(19) 0.051(2) 0.102(7) Uiso 0.2 1 d . . P A 2
F4B F 0.1133(14) 0.3127(14) 0.1376(13) 0.041(4) Uiso 0.2 1 d . . P A 2
F5B F 0.182529 0.350780 0.024240 0.102(7) Uiso 0.2 1 d . . P A 2
F6B F 0.1635(13) 0.2453(12) 0.1064(11) 0.042(3) Uiso 0.2 1 d . . P A 2

loop_
_atom_site_aniso_label
_atom_site_aniso_U_11
_atom_site_aniso_U_22
_atom_site_aniso_U_33
_atom_site_aniso_U_23
_atom_site_aniso_U_13
_atom_site_aniso_U_12
Ni1 0.0110(2) 0.0127(2) 0.0118(2) 0.00048(16) -0.00418(17) -0.00359(16)
Fe1 0.0136(2) 0.0236(3) 0.0160(3) -0.0018(2) -0.0055(2) -0.0073(2)
S1 0.0142(4) 0.0195(4) 0.0148(4) 0.0008(3) -0.0061(3) -0.0035(3)
S2 0.0128(4) 0.0178(4) 0.0147(4) 0.0004(3) -0.0048(3) -0.0028(3)
P1 0.0121(4) 0.0139(4) 0.0112(4) 0.0006(3) -0.0043(3) -0.0042(3)
P2 0.0132(4) 0.0138(4) 0.0122(4) 0.0014(3) -0.0049(3) -0.0051(3)
P3 0.1247(16) 0.0884(12) 0.0396(8) 0.0140(8) -0.0227(9) -0.0894(13)
N1 0.0149(14) 0.0187(15) 0.0184(15) 0.0042(12) -0.0065(12) -0.0044(12)
N2 0.0301(19) 0.038(2) 0.043(2) -0.0018(17) -0.0080(17) -0.0116(17)
C1 0.0225(18) 0.0176(17) 0.0244(19) -0.0012(14) -0.0139(16) -0.0037(14)
C2 0.026(2) 0.026(2) 0.035(2) -0.0080(17) -0.0210(18) 0.0026(16)
C3 0.0117(17) 0.044(2) 0.025(2) -0.0125(18) -0.0038(15) -0.0062(17)
C4 0.0178(18) 0.034(2) 0.0135(17) -0.0031(15) -0.0019(14) -0.0121(16)
C5 0.0123(16) 0.0183(17) 0.0151(16) -0.0021(13) -0.0047(13) -0.0045(13)
C6 0.0226(18) 0.0232(18) 0.0193(18) -0.0031(15) -0.0040(15) -0.0127(15)
C7 0.025(2) 0.040(2) 0.030(2) -0.0105(18) -0.0022(17) -0.0215(18)
C8 0.0203(19) 0.051(3) 0.024(2) -0.0133(18) -0.0083(16) -0.0133(18)
C9 0.0193(18) 0.038(2) 0.0159(17) -0.0022(16) -0.0082(15) -0.0094(16)
C10 0.0166(17) 0.0218(18) 0.0140(16) -0.0029(14) -0.0043(14) -0.0078(14)
C11 0.0107(15) 0.0166(16) 0.0118(16) 0.0019(13) -0.0017(13) -0.0023(13)
C12 0.033(2) 0.0221(19) 0.0171(18) 0.0010(15) -0.0074(16) -0.0124(16)
C13 0.040(2) 0.0207(19) 0.021(2) 0.0039(15) -0.0066(17) -0.0132(17)
C14 0.027(2) 0.0229(19) 0.0177(18) 0.0085(15) -0.0058(16) -0.0046(16)
C15 0.0255(19) 0.037(2) 0.0155(18) 0.0045(16) -0.0101(16) -0.0103(17)
C16 0.0200(18) 0.0229(18) 0.0193(18) 0.0038(14) -0.0092(15) -0.0086(15)
C17 0.0207(17) 0.0166(16) 0.0120(16) 0.0011(13) -0.0060(14) -0.0080(14)
C18 0.0207(18) 0.0198(18) 0.0172(17) 0.0006(14) -0.0066(15) -0.0061(15)
C19 0.035(2) 0.0195(18) 0.0156(18) -0.0012(14) -0.0069(16) -0.0085(16)
C20 0.043(2) 0.025(2) 0.024(2) 0.0016(16) -0.0124(18) -0.0204(18)
C21 0.030(2) 0.031(2) 0.039(2) 0.0020(18) -0.0133(19) -0.0218(18)
C22 0.0189(18) 0.0211(18) 0.028(2) -0.0016(15) -0.0061(16) -0.0082(15)
C23 0.0135(16) 0.0143(16) 0.0211(18) 0.0044(14) -0.0039(14) -0.0046(13)
C24 0.0161(18) 0.027(2) 0.0246(19) 0.0081(16) -0.0054(15) -0.0041(15)
C25 0.0194(19) 0.033(2) 0.035(2) 0.0176(19) -0.0060(18) -0.0055(17)
C26 0.019(2) 0.024(2) 0.057(3) 0.023(2) -0.005(2) -0.0075(17)
C27 0.023(2) 0.0173(19) 0.060(3) -0.0003(19) -0.005(2) -0.0093(16)
C28 0.0157(17) 0.0204(18) 0.030(2) 0.0007(16) -0.0030(16) -0.0075(15)
C29 0.0165(16) 0.0169(17) 0.0141(16) 0.0011(13) -0.0084(14) -0.0048(14)
C30 0.0226(18) 0.0242(19) 0.0213(18) 0.0005(15) -0.0089(15) -0.0116(15)
C31 0.037(2) 0.0191(19) 0.027(2) -0.0028(16) -0.0127(18) -0.0114(17)
C32 0.032(2) 0.023(2) 0.022(2) -0.0077(16) -0.0033(17) -0.0057(17)
C33 0.025(2) 0.028(2) 0.0184(18) 0.0006(16) -0.0017(16) -0.0100(16)
C34 0.0229(18) 0.0172(17) 0.0163(17) 0.0022(14) -0.0077(15) -0.0064(15)
C35 0.0152(16) 0.0140(16) 0.0181(17) 0.0027(13) -0.0063(14) -0.0065(13)
C36 0.0194(18) 0.0266(19) 0.0215(18) 0.0071(15) -0.0120(15) -0.0070(15)
C37 0.0203(18) 0.029(2) 0.026(2) 0.0128(16) -0.0149(16) -0.0090(16)
C38 0.026(2) 0.038(2) 0.028(2) 0.0141(18) -0.0092(18) -0.0085(18)
C39 0.0367(14) 0.0419(14) 0.0496(16) 0.0271(12) -0.0275(12) -0.0238(12)
C40 0.0367(14) 0.0419(14) 0.0496(16) 0.0271(12) -0.0275(12) -0.0238(12)
C41 0.0367(14) 0.0419(14) 0.0496(16) 0.0271(12) -0.0275(12) -0.0238(12)
C42 0.0247(19) 0.032(2) 0.026(2) 0.0106(16) -0.0162(17) -0.0112(17)
C43 0.0142(17) 0.0211(18) 0.0241(19) 0.0026(15) -0.0053(15) -0.0028(14)
C44 0.0078(15) 0.0195(17) 0.0224(18) 0.0010(14) -0.0047(14) 0.0009(13)
C45 0.026(2) 0.039(2) 0.025(2) 0.0032(17) -0.0113(17) -0.0166(18)
C46 0.030(2) 0.046(3) 0.024(2) 0.0076(18) -0.0110(18) -0.017(2)
C47 0.0182(18) 0.026(2) 0.027(2) 0.0069(16) -0.0023(16) -0.0074(16)
C48 0.0196(18) 0.0270(19) 0.0213(18) 0.0018(15) -0.0086(15) -0.0073(15)
F1 0.305(8) 0.134(4) 0.089(3) 0.035(3) -0.072(4) -0.178(5)
F2A 0.069(3) 0.066(3) 0.058(2) 0.000(2) -0.028(2) -0.033(2)
F3 0.100(3) 0.068(2) 0.0538(19) 0.0174(16) -0.0413(19) -0.051(2)
F4A 0.177(6) 0.083(4) 0.123(5) 0.031(4) -0.115(5) -0.077(4)
F5A 0.141(5) 0.128(4) 0.0300(19) 0.014(2) -0.028(2) -0.116(4)
F6A 0.080(3) 0.087(3) 0.0331(18) 0.0283(18) -0.0268(18) -0.071(2)

loop_
_atom_type_symbol
_atom_type_description
_atom_type_scat_dispersion_real
_atom_type_scat_dispersion_imag
_atom_type_scat_source
C C 0.0033 0.0016 'International Tables Vol C Tables 4.2.6.8 and 6.1.1.4'
H H 0.0000 0.0000 'International Tables Vol C Tables 4.2.6.8 and 6.1.1.4'
F F 0.0171 0.0103 'International Tables Vol C Tables 4.2.6.8 and 6.1.1.4'
N N 0.0061 0.0033 'International Tables Vol C Tables 4.2.6.8 and 6.1.1.4'
Ni Ni 0.3393 1.1124 'International Tables Vol C Tables 4.2.6.8 and 6.1.1.4'
P P 0.1023 0.0942 'International Tables Vol C Tables 4.2.6.8 and 6.1.1.4'
S S 0.1246 0.1234 'International Tables Vol C Tables 4.2.6.8 and 6.1.1.4'
Fe Fe 0.3463 0.8444 'International Tables Vol C Tables 4.2.6.8 and 6.1.1.4'

loop_
_geom_angle_atom_site_label_1
_geom_angle_atom_site_label_2
_geom_angle_atom_site_label_3
_geom_angle
_geom_angle_site_symmetry_1
_geom_angle_site_symmetry_3
_geom_angle_publ_flag
S2 Ni1 P2 90.07(3) . . ?
S2 Ni1 P1 168.34(4) . . ?
P2 Ni1 P1 101.09(3) . . ?
S2 Ni1 S1 78.25(3) . . ?
P2 Ni1 S1 167.07(4) . . ?
P1 Ni1 S1 90.93(3) . . ?
C10 Fe1 C5 109.22(13) . . ?
C10 Fe1 C9 41.61(14) . . ?
C5 Fe1 C9 137.81(14) . . ?
C10 Fe1 C6 41.62(14) . . ?
C5 Fe1 C6 110.92(14) . . ?
C9 Fe1 C6 69.28(16) . . ?
C10 Fe1 C1 110.65(14) . . ?
C5 Fe1 C1 41.52(14) . . ?
C9 Fe1 C1 110.37(16) . . ?
C6 Fe1 C1 140.30(14) . . ?
C10 Fe1 C4 137.61(14) . . ?
C5 Fe1 C4 41.18(13) . . ?
C9 Fe1 C4 178.94(14) . . ?
C6 Fe1 C4 110.56(15) . . ?
C1 Fe1 C4 69.04(15) . . ?
C10 Fe1 C7 69.22(14) . . ?
C5 Fe1 C7 140.23(16) . . ?
C9 Fe1 C7 68.31(16) . . ?
C6 Fe1 C7 40.67(15) . . ?
C1 Fe1 C7 178.25(16) . . ?
C4 Fe1 C7 112.30(16) . . ?
C10 Fe1 C2 140.28(16) . . ?
C5 Fe1 C2 68.73(14) . . ?
C9 Fe1 C2 112.30(16) . . ?
C6 Fe1 C2 178.09(16) . . ?
C1 Fe1 C2 40.58(15) . . ?
C4 Fe1 C2 67.88(16) . . ?
C7 Fe1 C2 138.52(16) . . ?
C10 Fe1 C8 69.00(14) . . ?
C5 Fe1 C8 178.12(14) . . ?
C9 Fe1 C8 40.41(15) . . ?
C6 Fe1 C8 68.26(16) . . ?
C1 Fe1 C8 138.13(16) . . ?
C4 Fe1 C8 140.60(15) . . ?
C7 Fe1 C8 40.12(17) . . ?
C2 Fe1 C8 112.16(16) . . ?
C10 Fe1 C3 177.76(14) . . ?
C5 Fe1 C3 68.63(14) . . ?
C9 Fe1 C3 140.48(15) . . ?
C6 Fe1 C3 138.06(16) . . ?
C1 Fe1 C3 68.29(15) . . ?
C4 Fe1 C3 40.29(15) . . ?
C7 Fe1 C3 111.90(16) . . ?
C2 Fe1 C3 40.03(17) . . ?
C8 Fe1 C3 113.15(15) . . ?
C35 S1 Ni1 85.41(12) . . ?
C35 S2 Ni1 86.56(11) . . ?
C5 P1 C17 102.74(15) . . ?
C5 P1 C11 104.75(15) . . ?
C17 P1 C11 103.62(15) . . ?
C5 P1 Ni1 122.80(11) . . ?
C17 P1 Ni1 112.75(11) . . ?
C11 P1 Ni1 108.37(11) . . ?
C10 P2 C23 106.53(16) . . ?
C10 P2 C29 104.86(15) . . ?
C23 P2 C29 103.45(15) . . ?
C10 P2 Ni1 115.62(11) . . ?
C23 P2 Ni1 115.07(12) . . ?
C29 P2 Ni1 110.16(11) . . ?
F2B P3 F4B 130.8(14) . . ?
F2B P3 F3 93.4(11) . . ?
F4B P3 F3 106.5(7) . . ?
F6A P3 F3 91.52(19) . . ?
F6A P3 F1 87.94(16) . . ?
F3 P3 F1 179.46(16) . . ?
F6A P3 F5A 174.2(3) . . ?
F3 P3 F5A 90.5(2) . . ?
F1 P3 F5A 89.99(18) . . ?
F2B P3 F6B 103.4(13) . . ?
F4B P3 F6B 33.8(7) . . ?
F3 P3 F6B 135.0(5) . . ?
F6A P3 F2A 87.4(2) . . ?
F3 P3 F2A 89.3(2) . . ?
F1 P3 F2A 90.62(18) . . ?
F5A P3 F2A 87.2(3) . . ?
F6A P3 F4A 88.9(3) . . ?
F3 P3 F4A 82.7(3) . . ?
F1 P3 F4A 97.3(2) . . ?
F5A P3 F4A 96.7(3) . . ?
F2A P3 F4A 171.1(3) . . ?
F2B P3 F5B 81.5(13) . . ?
F4B P3 F5B 60.1(7) . . ?
F3 P3 F5B 78.47(14) . . ?
F6B P3 F5B 63.6(5) . . ?
C35 N1 C43 119.4(3) . . ?
C35 N1 C36 120.4(3) . . ?
C43 N1 C36 119.4(3) . . ?
C47 N2 C48 118.4(4) . . ?
C2 C1 C5 107.7(3) . . ?
C2 C1 Fe1 70.9(2) . . ?
C5 C1 Fe1 69.03(19) . . ?
C2 C1 H1 126.2 . . ?
C5 C1 H1 126.2 . . ?
Fe1 C1 H1 125.5 . . ?
C3 C2 C1 108.7(3) . . ?
C3 C2 Fe1 70.3(2) . . ?
C1 C2 Fe1 68.6(2) . . ?
C3 C2 H2 125.7 . . ?
C1 C2 H2 125.7 . . ?
Fe1 C2 H2 127.0 . . ?
C2 C3 C4 108.2(3) . . ?
C2 C3 Fe1 69.6(2) . . ?
C4 C3 Fe1 69.1(2) . . ?
C2 C3 H3 125.9 . . ?
C4 C3 H3 125.9 . . ?
Fe1 C3 H3 126.9 . . ?
C3 C4 C5 108.1(3) . . ?
C3 C4 Fe1 70.6(2) . . ?
C5 C4 Fe1 68.44(19) . . ?
C3 C4 H4 126.0 . . ?
C5 C4 H4 126.0 . . ?
Fe1 C4 H4 126.6 . . ?
C4 C5 C1 107.3(3) . . ?
C4 C5 P1 128.3(3) . . ?
C1 C5 P1 124.4(3) . . ?
C4 C5 Fe1 70.38(19) . . ?
C1 C5 Fe1 69.44(19) . . ?
P1 C5 Fe1 125.03(17) . . ?
C7 C6 C10 108.1(3) . . ?
C7 C6 Fe1 70.8(2) . . ?
C10 C6 Fe1 68.67(19) . . ?
C7 C6 H6 125.9 . . ?
C10 C6 H6 125.9 . . ?
Fe1 C6 H6 126.2 . . ?
C8 C7 C6 108.2(3) . . ?
C8 C7 Fe1 70.0(2) . . ?
C6 C7 Fe1 68.6(2) . . ?
C8 C7 H7 125.9 . . ?
C6 C7 H7 125.9 . . ?
Fe1 C7 H7 127.0 . . ?
C9 C8 C7 108.6(3) . . ?
C9 C8 Fe1 68.6(2) . . ?
C7 C8 Fe1 69.8(2) . . ?
C9 C8 H8 125.7 . . ?
C7 C8 H8 125.7 . . ?
Fe1 C8 H8 127.5 . . ?
C8 C9 C10 108.3(3) . . ?
C8 C9 Fe1 71.0(2) . . ?
C10 C9 Fe1 68.68(19) . . ?
C8 C9 H9 125.9 . . ?
C10 C9 H9 125.9 . . ?
Fe1 C9 H9 126.0 . . ?
C9 C10 C6 106.8(3) . . ?
C9 C10 P2 128.8(3) . . ?
C6 C10 P2 124.3(3) . . ?
C9 C10 Fe1 69.7(2) . . ?
C6 C10 Fe1 69.71(19) . . ?
P2 C10 Fe1 122.34(17) . . ?
C16 C11 C12 119.3(3) . . ?
C16 C11 P1 122.0(3) . . ?
C12 C11 P1 118.4(3) . . ?
C13 C12 C11 120.4(3) . . ?
C13 C12 H12 119.8 . . ?
C11 C12 H12 119.8 . . ?
C14 C13 C12 119.9(4) . . ?
C14 C13 H13 120.0 . . ?
C12 C13 H13 120.0 . . ?
C15 C14 C13 119.9(3) . . ?
C15 C14 H14 120.1 . . ?
C13 C14 H14 120.1 . . ?
C14 C15 C16 120.5(3) . . ?
C14 C15 H15 119.7 . . ?
C16 C15 H15 119.7 . . ?
C11 C16 C15 120.0(3) . . ?
C11 C16 H16 120.0 . . ?
C15 C16 H16 120.0 . . ?
C22 C17 C18 119.3(3) . . ?
C22 C17 P1 120.2(3) . . ?
C18 C17 P1 120.2(3) . . ?
C19 C18 C17 120.0(3) . . ?
C19 C18 H18 120.0 . . ?
C17 C18 H18 120.0 . . ?
C20 C19 C18 120.3(4) . . ?
C20 C19 H19 119.8 . . ?
C18 C19 H19 119.8 . . ?
C19 C20 C21 120.2(3) . . ?
C19 C20 H20 119.9 . . ?
C21 C20 H20 119.9 . . ?
C20 C21 C22 120.3(4) . . ?
C20 C21 H21 119.9 . . ?
C22 C21 H21 119.9 . . ?
C17 C22 C21 119.8(3) . . ?
C17 C22 H22 120.1 . . ?
C21 C22 H22 120.1 . . ?
C24 C23 C28 120.1(3) . . ?
C24 C23 P2 120.7(3) . . ?
C28 C23 P2 119.1(3) . . ?
C25 C24 C23 119.9(4) . . ?
C25 C24 H24 120.0 . . ?
C23 C24 H24 120.0 . . ?
C26 C25 C24 119.9(4) . . ?
C26 C25 H25 120.0 . . ?
C24 C25 H25 120.0 . . ?
C25 C26 C27 121.0(4) . . ?
C25 C26 H26 119.5 . . ?
C27 C26 H26 119.5 . . ?
C26 C27 C28 119.6(4) . . ?
C26 C27 H27 120.2 . . ?
C28 C27 H27 120.2 . . ?
C23 C28 C27 119.4(4) . . ?
C23 C28 H28 120.3 . . ?
C27 C28 H28 120.3 . . ?
C30 C29 C34 119.0(3) . . ?
C30 C29 P2 120.2(3) . . ?
C34 C29 P2 119.9(3) . . ?
C31 C30 C29 120.1(3) . . ?
C31 C30 H30 119.9 . . ?
C29 C30 H30 119.9 . . ?
C32 C31 C30 119.9(3) . . ?
C32 C31 H31 120.0 . . ?
C30 C31 H31 120.0 . . ?
C31 C32 C33 120.5(4) . . ?
C31 C32 H32 119.8 . . ?
C33 C32 H32 119.8 . . ?
C34 C33 C32 119.6(4) . . ?
C34 C33 H33 120.2 . . ?
C32 C33 H33 120.2 . . ?
C33 C34 C29 120.8(3) . . ?
C33 C34 H34 119.6 . . ?
C29 C34 H34 119.6 . . ?
N1 C35 S2 123.6(3) . . ?
N1 C35 S1 126.7(3) . . ?
S2 C35 S1 109.64(18) . . ?
N1 C36 C37 111.1(3) . . ?
N1 C36 H36A 109.4 . . ?
C37 C36 H36A 109.4 . . ?
N1 C36 H36B 109.4 . . ?
C37 C36 H36B 109.4 . . ?
H36A C36 H36B 108.0 . . ?
C38 C37 C42 117.7(4) . . ?
C38 C37 C36 120.9(4) . . ?
C42 C37 C36 121.4(3) . . ?
C37 C38 C39 118.5(4) . . ?
C37 C38 H38 120.7 . . ?
C39 C38 H38 120.7 . . ?
C40 C39 C38 119.7(4) . . ?
C40 C39 H39 120.1 . . ?
C38 C39 H39 120.1 . . ?
C41 C40 C39 122.6(4) . . ?
C41 C40 H40 118.7 . . ?
C39 C40 H40 118.7 . . ?
C42 C41 C40 117.4(5) . . ?
C42 C41 H41 121.3 . . ?
C40 C41 H41 121.3 . . ?
C41 C42 C37 124.1(4) . . ?
C41 C42 H42 118.0 . . ?
C37 C42 H42 118.0 . . ?
N1 C43 C44 112.7(3) . . ?
N1 C43 H43A 109.0 . . ?
C44 C43 H43A 109.0 . . ?
N1 C43 H43B 109.0 . . ?
C44 C43 H43B 109.0 . . ?
H43A C43 H43B 107.8 . . ?
C48 C44 C45 118.6(3) . . ?
C48 C44 C43 121.5(3) . . ?
C45 C44 C43 119.9(3) . . ?
C46 C45 C44 120.3(4) . . ?
C46 C45 H45 119.9 . . ?
C44 C45 H45 119.9 . . ?
C47 C46 C45 119.9(4) . . ?
C47 C46 H46 120.1 . . ?
C45 C46 H46 120.1 . . ?
N2 C47 C46 121.0(4) . . ?
N2 C47 H47 119.5 . . ?
C46 C47 H47 119.5 . . ?
N2 C48 C44 121.9(4) . . ?
N2 C48 H48 119.1 . . ?
C44 C48 H48 119.1 . . ?

loop_
_geom_bond_atom_site_label_1
_geom_bond_atom_site_label_2
_geom_bond_distance
_geom_bond_site_symmetry_2
_geom_bond_publ_flag
Ni1 S2 2.2063(9) . ?
Ni1 P2 2.2076(9) . ?
Ni1 P1 2.2105(9) . ?
Ni1 S1 2.2386(9) . ?
Fe1 C10 2.017(3) . ?
Fe1 C5 2.026(3) . ?
Fe1 C9 2.031(4) . ?
Fe1 C6 2.031(4) . ?
Fe1 C1 2.031(4) . ?
Fe1 C4 2.052(3) . ?
Fe1 C7 2.060(4) . ?
Fe1 C2 2.062(4) . ?
Fe1 C8 2.063(4) . ?
Fe1 C3 2.071(4) . ?
S1 C35 1.718(3) . ?
S2 C35 1.713(3) . ?
P1 C5 1.804(3) . ?
P1 C17 1.818(3) . ?
P1 C11 1.829(3) . ?
P2 C10 1.795(3) . ?
P2 C23 1.817(3) . ?
P2 C29 1.818(3) . ?
P3 F2B 1.30(2) . ?
P3 F4B 1.447(16) . ?
P3 F6A 1.569(3) . ?
P3 F3 1.580(3) . ?
P3 F1 1.5839(16) . ?
P3 F5A 1.584(4) . ?
P3 F6B 1.660(14) . ?
P3 F2A 1.667(5) . ?
P3 F4A 1.672(7) . ?
P3 F5B 1.7611(19) . ?
N1 C35 1.318(4) . ?
N1 C43 1.478(4) . ?
N1 C36 1.483(4) . ?
N2 C47 1.380(6) . ?
N2 C48 1.383(5) . ?
C1 C2 1.419(5) . ?
C1 C5 1.438(5) . ?
C1 H1 0.9500 . ?
C2 C3 1.414(6) . ?
C2 H2 0.9500 . ?
C3 C4 1.420(5) . ?
C3 H3 0.9500 . ?
C4 C5 1.434(5) . ?
C4 H4 0.9500 . ?
C6 C7 1.422(5) . ?
C6 C10 1.438(5) . ?
C6 H6 0.9500 . ?
C7 C8 1.414(6) . ?
C7 H7 0.9500 . ?
C8 C9 1.414(5) . ?
C8 H8 0.9500 . ?
C9 C10 1.438(5) . ?
C9 H9 0.9500 . ?
C11 C16 1.388(5) . ?
C11 C12 1.391(5) . ?
C12 C13 1.390(5) . ?
C12 H12 0.9500 . ?
C13 C14 1.382(6) . ?
C13 H13 0.9500 . ?
C14 C15 1.379(6) . ?
C14 H14 0.9500 . ?
C15 C16 1.388(5) . ?
C15 H15 0.9500 . ?
C16 H16 0.9500 . ?
C17 C22 1.390(5) . ?
C17 C18 1.398(5) . ?
C18 C19 1.388(5) . ?
C18 H18 0.9500 . ?
C19 C20 1.373(6) . ?
C19 H19 0.9500 . ?
C20 C21 1.378(6) . ?
C20 H20 0.9500 . ?
C21 C22 1.394(5) . ?
C21 H21 0.9500 . ?
C22 H22 0.9500 . ?
C23 C24 1.392(5) . ?
C23 C28 1.394(5) . ?
C24 C25 1.389(5) . ?
C24 H24 0.9500 . ?
C25 C26 1.373(7) . ?
C25 H25 0.9500 . ?
C26 C27 1.385(7) . ?
C26 H26 0.9500 . ?
C27 C28 1.402(5) . ?
C27 H27 0.9500 . ?
C28 H28 0.9500 . ?
C29 C30 1.397(5) . ?
C29 C34 1.398(5) . ?
C30 C31 1.389(5) . ?
C30 H30 0.9500 . ?
C31 C32 1.384(6) . ?
C31 H31 0.9500 . ?
C32 C33 1.389(5) . ?
C32 H32 0.9500 . ?
C33 C34 1.378(5) . ?
C33 H33 0.9500 . ?
C34 H34 0.9500 . ?
C36 C37 1.515(5) . ?
C36 H36A 0.9900 . ?
C36 H36B 0.9900 . ?
C37 C38 1.386(5) . ?
C37 C42 1.394(6) . ?
C38 C39 1.401(6) . ?
C38 H38 0.9500 . ?
C39 C40 1.373(7) . ?
C39 H39 0.9500 . ?
C40 C41 1.345(6) . ?
C40 H40 0.9500 . ?
C41 C42 1.343(6) . ?
C41 H41 0.9500 . ?
C42 H42 0.9500 . ?
C43 C44 1.517(5) . ?
C43 H43A 0.9900 . ?
C43 H43B 0.9900 . ?
C44 C48 1.384(5) . ?
C44 C45 1.390(5) . ?
C45 C46 1.383(6) . ?
C45 H45 0.9500 . ?
C46 C47 1.380(6) . ?
C46 H46 0.9500 . ?
C47 H47 0.9500 . ?
C48 H48 0.9500 . ?

loop_
_geom_torsion_atom_site_label_1
_geom_torsion_atom_site_label_2
_geom_torsion_atom_site_label_3
_geom_torsion_atom_site_label_4
_geom_torsion
_geom_torsion_site_symmetry_1
_geom_torsion_site_symmetry_2
_geom_torsion_site_symmetry_3
_geom_torsion_site_symmetry_4
_geom_torsion_publ_flag
C5 C1 C2 C3 0.4(4) . . . . ?
Fe1 C1 C2 C3 -59.0(3) . . . . ?
C5 C1 C2 Fe1 59.5(2) . . . . ?
C1 C2 C3 C4 -0.5(4) . . . . ?
Fe1 C2 C3 C4 -58.5(3) . . . . ?
C1 C2 C3 Fe1 58.0(3) . . . . ?
C2 C3 C4 C5 0.5(4) . . . . ?
Fe1 C3 C4 C5 -58.3(2) . . . . ?
C2 C3 C4 Fe1 58.8(3) . . . . ?
C3 C4 C5 C1 -0.2(4) . . . . ?
Fe1 C4 C5 C1 -59.9(2) . . . . ?
C3 C4 C5 P1 179.4(3) . . . . ?
Fe1 C4 C5 P1 119.7(3) . . . . ?
C3 C4 C5 Fe1 59.7(2) . . . . ?
C2 C1 C5 C4 -0.1(4) . . . . ?
Fe1 C1 C5 C4 60.5(2) . . . . ?
C2 C1 C5 P1 -179.7(3) . . . . ?
Fe1 C1 C5 P1 -119.1(3) . . . . ?
C2 C1 C5 Fe1 -60.6(2) . . . . ?
C17 P1 C5 C4 124.2(3) . . . . ?
C11 P1 C5 C4 16.2(3) . . . . ?
Ni1 P1 C5 C4 -107.7(3) . . . . ?
C17 P1 C5 C1 -56.3(3) . . . . ?
C11 P1 C5 C1 -164.3(3) . . . . ?
Ni1 P1 C5 C1 71.8(3) . . . . ?
C17 P1 C5 Fe1 -144.0(2) . . . . ?
C11 P1 C5 Fe1 108.0(2) . . . . ?
Ni1 P1 C5 Fe1 -15.9(3) . . . . ?
C10 C6 C7 C8 -0.3(4) . . . . ?
Fe1 C6 C7 C8 -59.0(3) . . . . ?
C10 C6 C7 Fe1 58.7(2) . . . . ?
C6 C7 C8 C9 0.4(4) . . . . ?
Fe1 C7 C8 C9 -57.7(3) . . . . ?
C6 C7 C8 Fe1 58.1(3) . . . . ?
C7 C8 C9 C10 -0.3(4) . . . . ?
Fe1 C8 C9 C10 -58.8(2) . . . . ?
C7 C8 C9 Fe1 58.5(3) . . . . ?
C8 C9 C10 C6 0.1(4) . . . . ?
Fe1 C9 C10 C6 -60.1(2) . . . . ?
C8 C9 C10 P2 176.0(3) . . . . ?
Fe1 C9 C10 P2 115.8(3) . . . . ?
C8 C9 C10 Fe1 60.2(3) . . . . ?
C7 C6 C10 C9 0.2(4) . . . . ?
Fe1 C6 C10 C9 60.1(2) . . . . ?
C7 C6 C10 P2 -176.0(3) . . . . ?
Fe1 C6 C10 P2 -116.0(3) . . . . ?
C7 C6 C10 Fe1 -60.0(2) . . . . ?
C23 P2 C10 C9 -14.6(4) . . . . ?
C29 P2 C10 C9 94.7(3) . . . . ?
Ni1 P2 C10 C9 -143.8(3) . . . . ?
C23 P2 C10 C6 160.7(3) . . . . ?
C29 P2 C10 C6 -90.1(3) . . . . ?
Ni1 P2 C10 C6 31.4(3) . . . . ?
C23 P2 C10 Fe1 74.4(2) . . . . ?
C29 P2 C10 Fe1 -176.33(19) . . . . ?
Ni1 P2 C10 Fe1 -54.8(2) . . . . ?
C5 P1 C11 C16 115.2(3) . . . . ?
C17 P1 C11 C16 7.9(3) . . . . ?
Ni1 P1 C11 C16 -112.1(3) . . . . ?
C5 P1 C11 C12 -71.5(3) . . . . ?
C17 P1 C11 C12 -178.9(3) . . . . ?
Ni1 P1 C11 C12 61.1(3) . . . . ?
C16 C11 C12 C13 -0.2(5) . . . . ?
P1 C11 C12 C13 -173.6(3) . . . . ?
C11 C12 C13 C14 0.7(6) . . . . ?
C12 C13 C14 C15 -0.6(6) . . . . ?
C13 C14 C15 C16 0.1(6) . . . . ?
C12 C11 C16 C15 -0.3(5) . . . . ?
P1 C11 C16 C15 172.9(3) . . . . ?
C14 C15 C16 C11 0.4(5) . . . . ?
C5 P1 C17 C22 157.8(3) . . . . ?
C11 P1 C17 C22 -93.4(3) . . . . ?
Ni1 P1 C17 C22 23.6(3) . . . . ?
C5 P1 C17 C18 -28.1(3) . . . . ?
C11 P1 C17 C18 80.8(3) . . . . ?
Ni1 P1 C17 C18 -162.3(2) . . . . ?
C22 C17 C18 C19 1.4(5) . . . . ?
P1 C17 C18 C19 -172.8(3) . . . . ?
C17 C18 C19 C20 0.9(5) . . . . ?
C18 C19 C20 C21 -2.4(6) . . . . ?
C19 C20 C21 C22 1.6(6) . . . . ?
C18 C17 C22 C21 -2.2(5) . . . . ?
P1 C17 C22 C21 172.0(3) . . . . ?
C20 C21 C22 C17 0.7(6) . . . . ?
C10 P2 C23 C24 59.8(3) . . . . ?
C29 P2 C23 C24 -50.4(3) . . . . ?
Ni1 P2 C23 C24 -170.6(2) . . . . ?
C10 P2 C23 C28 -122.7(3) . . . . ?
C29 P2 C23 C28 127.0(3) . . . . ?
Ni1 P2 C23 C28 6.8(3) . . . . ?
C28 C23 C24 C25 1.4(5) . . . . ?
P2 C23 C24 C25 178.8(3) . . . . ?
C23 C24 C25 C26 -0.9(6) . . . . ?
C24 C25 C26 C27 0.0(6) . . . . ?
C25 C26 C27 C28 0.4(6) . . . . ?
C24 C23 C28 C27 -1.0(5) . . . . ?
P2 C23 C28 C27 -178.5(3) . . . . ?
C26 C27 C28 C23 0.1(6) . . . . ?
C10 P2 C29 C30 42.8(3) . . . . ?
C23 P2 C29 C30 154.2(3) . . . . ?
Ni1 P2 C29 C30 -82.3(3) . . . . ?
C10 P2 C29 C34 -148.3(3) . . . . ?
C23 P2 C29 C34 -36.8(3) . . . . ?
Ni1 P2 C29 C34 86.7(3) . . . . ?
C34 C29 C30 C31 0.6(5) . . . . ?
P2 C29 C30 C31 169.7(3) . . . . ?
C29 C30 C31 C32 -1.2(6) . . . . ?
C30 C31 C32 C33 1.2(6) . . . . ?
C31 C32 C33 C34 -0.6(6) . . . . ?
C32 C33 C34 C29 0.0(6) . . . . ?
C30 C29 C34 C33 0.0(5) . . . . ?
P2 C29 C34 C33 -169.1(3) . . . . ?
C43 N1 C35 S2 -0.8(4) . . . . ?
C36 N1 C35 S2 168.9(3) . . . . ?
C43 N1 C35 S1 -177.1(3) . . . . ?
C36 N1 C35 S1 -7.4(5) . . . . ?
Ni1 S2 C35 N1 -173.6(3) . . . . ?
Ni1 S2 C35 S1 3.28(15) . . . . ?
Ni1 S1 C35 N1 173.6(3) . . . . ?
Ni1 S1 C35 S2 -3.24(15) . . . . ?
C35 N1 C36 C37 -81.0(4) . . . . ?
C43 N1 C36 C37 88.7(4) . . . . ?
N1 C36 C37 C38 107.0(4) . . . . ?
N1 C36 C37 C42 -70.7(4) . . . . ?
C42 C37 C38 C39 0.0(6) . . . . ?
C36 C37 C38 C39 -177.7(3) . . . . ?
C37 C38 C39 C40 1.1(6) . . . . ?
C38 C39 C40 C41 -1.6(7) . . . . ?
C39 C40 C41 C42 1.0(6) . . . . ?
C40 C41 C42 C37 0.2(6) . . . . ?
C38 C37 C42 C41 -0.7(6) . . . . ?
C36 C37 C42 C41 177.1(4) . . . . ?
C35 N1 C43 C44 -66.7(4) . . . . ?
C36 N1 C43 C44 123.5(3) . . . . ?
N1 C43 C44 C48 -45.0(4) . . . . ?
N1 C43 C44 C45 135.5(3) . . . . ?
C48 C44 C45 C46 0.7(5) . . . . ?
C43 C44 C45 C46 -179.8(3) . . . . ?
C44 C45 C46 C47 0.8(6) . . . . ?
C48 N2 C47 C46 2.3(6) . . . . ?
C45 C46 C47 N2 -2.3(6) . . . . ?
C47 N2 C48 C44 -0.8(5) . . . . ?
C45 C44 C48 N2 -0.7(5) . . . . ?
C43 C44 C48 N2 179.9(3) . . . . ?
